data_2100875
loop_
_publ_author_name
'Maurin, J. K.'
'Winnicka-Maurin, M.'
'Paul, I. C.'
'Curtin, D. Y.'

_publ_section_title
;
 Hydrogen-bonded complex formation of oximes with carboxylic acids and
 with amides. (<i>E</i>)-Acetophenone oxime--benzoic acid (1/1) and
 (<i>E</i>)-benzaldehyde oxime--benzamide (1/1)
;
_journal_issue 1
_journal_name_full 'Acta Crystallographica Section B'
_journal_page_first 90
_journal_page_last 96
_journal_paper_doi 10.1107/S0108768192006190
_journal_volume 49
_journal_year 1993
_chemical_formula_sum 'C14 H14 N2 O2'
_chemical_formula_weight 242.28
_space_group_IT_number 14
_space_group_name_Hall '-P 2yn'
_space_group_name_H-M_alt 'P 1 21/n 1'
_symmetry_cell_setting monoclinic
_symmetry_space_group_name_H-M 'P 1 21/n 1'
_cell_angle_alpha 90
_cell_angle_beta 99.73(6)
_cell_angle_gamma 90
_cell_formula_units_Z 4
_cell_length_a 5.283(2)
_cell_length_b 10.478(5)
_cell_length_c 22.893(7)
_cell_volume 1249.0(9)
_diffrn_radiation_type Mo
_diffrn_radiation_wavelength 0.71073
_exptl_absorpt_coefficient_mu 0.051
_exptl_crystal_density_diffrn 1.288
_exptl_crystal_F_000 512
_cod_data_source_file ab0280.cif
_cod_data_source_block ab0280b
_cod_depositor_comments
;

   Adding _atom_site_type_symbol to prevent confusion between
   hydrohens and Holmium, and to prevent misinterpretation of hydrogen
   atoms as 'Hn'. The correction was checked by comparison of
   calculated and author-declared summary formulae, which now match.

   Saulius Gra\<zulis
   2013-10-14
;
_cod_original_cell_volume 1249(2)
_cod_original_sg_symbol_H-M 'P 21/n'
_cod_database_code 2100875

loop_
_space_group_symop_id
_space_group_symop_operation_xyz
1 x,y,z
2 -x+1/2,y+1/2,-z+1/2
3 -x,-y,-z
4 x+1/2,-y+1/2,z+1/2

loop_
_atom_site_type_symbol
_atom_site_label
_atom_site_fract_x
_atom_site_fract_y
_atom_site_fract_z
_atom_site_U_iso_or_equiv
C C1A .4915(4) .2127(2) .52361(9) .0340(10)
C C2A .7020(4) .1329(3) .52430(10) .045(2)
C C3A .7600(5) .0420(3) .56800(10) .050(2)
C C4A .6135(5) .0305(3) .61190(10) .048(2)
C C5A .4053(5) .1097(3) .61150(10) .047(2)
C C6A .3440(4) .1995(3) .56770(10) .0400(10)
C C7A .4134(4) .3105(2) .47720(9) .0380(10)
N N1A .5922(4) .3580(2) .44870(10) .0490(10)
O O1A .1864(3) .3461(2) .46541(7) .0470(10)
C C1B .3846(4) .6551(2) .28320(9) .0360(10)
C C2B .5787(4) .5687(3) .27800(10) .0410(10)
C C3B .7165(5) .5785(3) .23250(10) .046(2)
C C4B .6637(5) .6747(3) .19080(10) .050(2)
C C5B .4730(5) .7608(3) .19560(10) .051(2)
C C6B .3346(5) .7517(3) .24150(10) .046(2)
C C7B .2297(4) .6462(3) .33020(10) .0410(10)
N N1B .2560(3) .5544(2) .36667(8) .0400(10)
O O1B .0838(3) .5640(2) .40694(7) .0520(10)
H H2A .800(4) .141(2) .4928(10) .046(6)
H H3A .909(5) -.015(2) .5680(10) .060(7)
H H4A .663(4) -.035(3) .6450(10) .066(8)
H H5A .300(4) .103(2) .6420(10) .056(7)
H H6A .203(4) .255(2) .5672(9) .044(6)
H HNA1 .529(6) .414(3) .4170(10) .090(10)
H HNA2 .759(5) .343(3) .4600(10) .068(9)
H H2B .613(4) .507(2) .3070(10) .041(7)
H H3B .857(5) .519(2) .2292(10) .058(7)
H H4B .767(4) .680(2) .1560(10) .067(8)
H H5B .435(4) .826(2) .1680(10) .055(7)
H H6B .202(4) .812(2) .2455(9) .037(6)
H H7B .104(4) .717(2) .3324(9) .047(7)
H HOB .127(6) .481(4) .427(2) .120(10)

loop_
_geom_angle_atom_site_label_1
_geom_angle_atom_site_label_2
_geom_angle_atom_site_label_3
_geom_angle
C2A C1A C6A 118.8(2)
C2A C1A C7A 123.3(2)
C6A C1A C7A 117.9(2)
C1A C2A C3A 120.2(2)
C2A C3A C4A 120.6(2)
C3A C4A C5A 119.4(2)
C4A C5A C6A 120.5(2)
C1A C6A C5A 120.6(2)
C1A C7A N1A 118.3(2)
C1A C7A O1A 120.3(2)
N1A C7A O1A 121.3(2)
C2B C1B C6B 118.4(2)
C2B C1B C7B 122.4(2)
C6B C1B C7B 119.2(2)
C1B C2B C3B 120.7(2)
C2B C3B C4B 120.5(2)
C3B C4B C5B 119.3(2)
C4B C5B C6B 120.4(3)
C1B C6B C5B 120.7(2)
C1B C7B N1B 121.4(2)
C7B N1B O1B 111.6(2)

loop_
_geom_bond_atom_site_label_1
_geom_bond_atom_site_label_2
_geom_bond_distance
C1A C2A 1.389(3)
C2A C3A 1.378(4)
C3A C4A 1.373(4)
C4A C5A 1.377(4)
C1A C6A 1.382(3)
C5A C6A 1.374(4)
C1A C7A 1.484(3)
C7A N1A 1.332(3)
C7A O1A 1.241(3)
C1B C2B 1.388(3)
C2B C3B 1.371(3)
C3B C4B 1.384(4)
C4B C5B 1.371(4)
C1B C6B 1.385(3)
C5B C6B 1.381(4)
C1B C7B 1.460(3)
C7B N1B 1.266(3)
N1B O1B 1.404(2)
